data_1514325
loop_
_publ_author_name
'McCrary, Parker D.'
'Chatel, Gregory'
'Alaniz, Spencer A.'
'Cojocaru, O. Andreea'
'Beasley, Preston A.'
'Flores, Luis A.'
'Kelley, Steven P.'
'Barber, Patrick S.'
'Rogers, Robin D.'

_publ_section_title
;
 Evaluating Ionic Liquids as Hypergolic Fuels: Exploring Reactivity from
 Molecular Structure
;
_journal_issue 5
_journal_name_full 'Energy &amp; Fuels'
_journal_page_first 3460
_journal_paper_doi 10.1021/ef500264z
_journal_volume 28
_journal_year 2014
_chemical_formula_sum 'C3 H7 N7'
_chemical_formula_weight 141.16
_chemical_name_systematic
; 
 ? 
;
_space_group_crystal_system monoclinic
_space_group_IT_number 14
_space_group_name_Hall '-P 2yn'
_space_group_name_H-M_alt 'P 1 21/n 1'
_symmetry_space_group_name_Hall '-P 2yn'
_symmetry_space_group_name_H-M 'P 1 21/n 1'
_atom_sites_solution_hydrogens mixed
_atom_sites_solution_primary direct
_atom_sites_solution_secondary difmap
_audit_creation_method SHELXL-2013
_cell_angle_alpha 90
_cell_angle_beta 114.27(3)
_cell_angle_gamma 90
_cell_formula_units_Z 4
_cell_length_a 5.668(10)
_cell_length_b 20.59(4)
_cell_length_c 6.402(11)
_cell_measurement_reflns_used 1107
_cell_measurement_temperature 100(2)
_cell_measurement_theta_max 26.69
_cell_measurement_theta_min 3.63
_cell_volume 681(2)
_computing_cell_refinement 'Bruker SAINT'
_computing_data_collection 'Bruker APEX2'
_computing_data_reduction 'Bruker SAINT'
_computing_molecular_graphics 'Bruker SHELXTL'
_computing_publication_material 'Bruker SHELXTL'
_computing_structure_refinement 'SHELXL-2013 (Sheldrick, 2013)'
_computing_structure_solution 'SHELXS-97 (Sheldrick, 2008)'
_diffrn_ambient_temperature 100(2)
_diffrn_measured_fraction_theta_full 0.993
_diffrn_measured_fraction_theta_max 0.982
_diffrn_measurement_device_type 'Bruker APEX-II CCD'
_diffrn_measurement_method '\f and \w scans'
_diffrn_radiation_type MoK\a
_diffrn_radiation_wavelength 0.71073
_diffrn_reflns_av_R_equivalents 0.0847
_diffrn_reflns_av_unetI/netI 0.0716
_diffrn_reflns_Laue_measured_fraction_full 0.993
_diffrn_reflns_Laue_measured_fraction_max 0.982
_diffrn_reflns_limit_h_max 7
_diffrn_reflns_limit_h_min -7
_diffrn_reflns_limit_k_max 26
_diffrn_reflns_limit_k_min -25
_diffrn_reflns_limit_l_max 8
_diffrn_reflns_limit_l_min -8
_diffrn_reflns_number 6207
_diffrn_reflns_point_group_measured_fraction_full 0.993
_diffrn_reflns_point_group_measured_fraction_max 0.982
_diffrn_reflns_theta_full 25.242
_diffrn_reflns_theta_max 26.749
_diffrn_reflns_theta_min 1.978
_exptl_absorpt_coefficient_mu 0.103
_exptl_absorpt_correction_T_max 0.7454
_exptl_absorpt_correction_T_min 0.3072
_exptl_absorpt_correction_type multi-scan
_exptl_absorpt_process_details 'Bruker AXScale'
_exptl_crystal_colour colourless
_exptl_crystal_density_diffrn 1.376
_exptl_crystal_density_method 'not measured'
_exptl_crystal_description Plate
_exptl_crystal_F_000 296
_exptl_crystal_size_max 0.390
_exptl_crystal_size_mid 0.190
_exptl_crystal_size_min 0.030
_refine_diff_density_max 0.355
_refine_diff_density_min -0.364
_refine_diff_density_rms 0.079
_refine_ls_extinction_method none
_refine_ls_goodness_of_fit_ref 0.979
_refine_ls_hydrogen_treatment constr
_refine_ls_matrix_type full
_refine_ls_number_parameters 92
_refine_ls_number_reflns 1419
_refine_ls_number_restraints 0
_refine_ls_restrained_S_all 0.979
_refine_ls_R_factor_all 0.1066
_refine_ls_R_factor_gt 0.0612
_refine_ls_shift/su_max 0.000
_refine_ls_shift/su_mean 0.000
_refine_ls_structure_factor_coef Fsqd
_refine_ls_weighting_details 'w=1/[\s^2^(Fo^2^)+(0.1003P)^2^] where P=(Fo^2^+2Fc^2^)/3'
_refine_ls_weighting_scheme calc
_refine_ls_wR_factor_gt 0.1525
_refine_ls_wR_factor_ref 0.1770
_reflns_Friedel_coverage 0.000
_reflns_number_gt 837
_reflns_number_total 1419
_reflns_threshold_expression 'I > 2\s(I)'
_cod_data_source_file ef500264z_si_002.cif
_cod_data_source_block C1NTriN3
_cod_depositor_comments 'Adding full bibliography for 1514323--1514327.cif.'
_cod_database_code 1514325
_shelx_space_group_comment
; 
The symmetry employed for this shelxl refinement is uniquely defined 
by the following loop, which should always be used as a source of 
symmetry information in preference to the above space-group names. 
They are only intended as comments. 
;
_shelx_estimated_absorpt_t_min 0.961
_shelx_estimated_absorpt_t_max 0.997
_shelxl_version_number 2013-4

loop_
_space_group_symop_operation_xyz
'x, y, z'
'-x+1/2, y+1/2, -z+1/2'
'-x, -y, -z'
'x-1/2, -y-1/2, z-1/2'

loop_
_atom_site_label
_atom_site_type_symbol
_atom_site_fract_x
_atom_site_fract_y
_atom_site_fract_z
_atom_site_U_iso_or_equiv
_atom_site_adp_type
_atom_site_occupancy
_atom_site_site_symmetry_order
_atom_site_calc_flag
_atom_site_refinement_flags_posn
_atom_site_refinement_flags_adp
N2 N 0.7390(4) 0.06073(12) 0.1197(4) 0.0480(7) Uani 1 1 d . .
C5 C 1.0060(5) 0.14381(13) 0.2711(4) 0.0343(6) Uani 1 1 d . .
H5A H 1.1589 0.1682 0.3517 0.041 Uiso 1 1 calc R U
N6 N 0.6837(4) 0.23293(10) 0.1437(3) 0.0400(6) Uani 1 1 d . .
H6B H 0.8275 0.2559 0.1538 0.060 Uiso 1 1 d . U
H6A H 0.6609 0.2414 0.2695 0.060 Uiso 1 1 d . U
N4 N 0.7673(4) 0.16718(10) 0.1627(3) 0.0324(5) Uani 1 1 d . .
C3 C 0.6087(5) 0.11550(14) 0.0708(4) 0.0419(7) Uani 1 1 d . .
H3A H 0.4274 0.1186 -0.0174 0.050 Uiso 1 1 calc R U
N1 N 0.9891(4) 0.08018(11) 0.2450(3) 0.0391(6) Uani 1 1 d . .
C7 C 1.2004(6) 0.03276(16) 0.3328(6) 0.0608(9) Uani 1 1 d . .
H7A H 1.3520 0.0529 0.4532 0.091 Uiso 1 1 calc R U
H7B H 1.2451 0.0183 0.2077 0.091 Uiso 1 1 calc R U
H7C H 1.1452 -0.0047 0.3961 0.091 Uiso 1 1 calc R U
N8 N 1.4878(5) 0.36664(13) 0.2624(4) 0.0511(7) Uani 1 1 d . .
N9 N 1.2873(4) 0.34054(11) 0.1679(3) 0.0353(6) Uani 1 1 d . .
N10 N 1.0852(5) 0.31391(14) 0.0705(4) 0.0543(7) Uani 1 1 d . .

loop_
_atom_site_aniso_label
_atom_site_aniso_U_11
_atom_site_aniso_U_22
_atom_site_aniso_U_33
_atom_site_aniso_U_23
_atom_site_aniso_U_13
_atom_site_aniso_U_12
N2 0.0398(14) 0.0421(15) 0.0612(15) -0.0010(11) 0.0199(11) -0.0039(12)
C5 0.0322(15) 0.0399(17) 0.0284(12) -0.0018(10) 0.0098(11) -0.0005(11)
N6 0.0432(13) 0.0365(14) 0.0351(11) 0.0014(9) 0.0109(10) 0.0053(10)
N4 0.0318(11) 0.0364(13) 0.0267(10) 0.0018(9) 0.0099(8) 0.0019(10)
C3 0.0343(14) 0.0454(18) 0.0422(14) 0.0023(13) 0.0120(12) -0.0040(14)
N1 0.0365(13) 0.0414(15) 0.0402(12) 0.0027(10) 0.0165(10) 0.0040(10)
C7 0.0488(19) 0.053(2) 0.079(2) 0.0065(16) 0.0247(16) 0.0174(15)
N8 0.0413(16) 0.0578(17) 0.0522(15) -0.0123(11) 0.0172(12) -0.0047(12)
N9 0.0362(13) 0.0415(14) 0.0308(11) 0.0013(9) 0.0163(10) 0.0090(11)
N10 0.0368(14) 0.080(2) 0.0437(13) -0.0038(13) 0.0142(11) -0.0078(13)

loop_
_atom_type_symbol
_atom_type_description
_atom_type_scat_dispersion_real
_atom_type_scat_dispersion_imag
_atom_type_scat_source
C C 0.0033 0.0016 'International Tables Vol C Tables 4.2.6.8 and 6.1.1.4'
H H 0.0000 0.0000 'International Tables Vol C Tables 4.2.6.8 and 6.1.1.4'
N N 0.0061 0.0033 'International Tables Vol C Tables 4.2.6.8 and 6.1.1.4'

loop_
_geom_angle_atom_site_label_1
_geom_angle_atom_site_label_2
_geom_angle_atom_site_label_3
_geom_angle
C3 N2 N1 103.5(2)
N1 C5 N4 106.7(2)
C5 N4 C3 107.0(2)
C5 N4 N6 128.3(2)
C3 N4 N6 124.7(2)
N2 C3 N4 111.2(3)
C5 N1 N2 111.6(2)
C5 N1 C7 127.4(2)
N2 N1 C7 121.0(3)
N8 N9 N10 179.3(3)

loop_
_geom_bond_atom_site_label_1
_geom_bond_atom_site_label_2
_geom_bond_distance
N2 C3 1.314(4)
N2 N1 1.371(4)
C5 N1 1.319(4)
C5 N4 1.331(4)
N6 N4 1.423(4)
N4 C3 1.361(4)
N1 C7 1.466(4)
N8 N9 1.175(3)
N9 N10 1.189(4)
